data_1542063
loop_
_publ_author_name
'Meyer, G.'
'Jacobsen, H.'

_publ_section_title
;
 Molecular and Crystal Structure of Ytterbium(III)triaqua-trinitrate, Yb
 (H2O)3 (NO3)3
;
_journal_name_full 'Zeitschrift fuer Anorganische und Allgemeine Chemie'
_journal_page_first 16
_journal_page_last 18
_journal_volume 615
_journal_year 1992
_chemical_formula_sum 'H6 N3 O12 Yb'
_chemical_name_systematic 'Yb (N O3)3 (H2 O)3'
_space_group_IT_number 148
_symmetry_space_group_name_Hall '-R 3'
_symmetry_space_group_name_H-M 'R -3 :H'
_cell_angle_alpha 90
_cell_angle_beta 90
_cell_angle_gamma 120
_cell_formula_units_Z 6
_cell_length_a 11.7547
_cell_length_b 11.7547
_cell_length_c 11.1769
_cell_volume 1337.442
_citation_journal_id_ASTM ZAACAB
_cod_data_source_file Meyer_ZAACAB_1992_1526.cif
_cod_data_source_block H6N3O12Yb1
_cod_original_formula_sum 'H6 N3 O12 Yb1'
_cod_database_code 1542063

loop_
_symmetry_equiv_pos_as_xyz
x,y,z
-y,x-y,z
-x+y,-x,z
-x,-y,-z
y,-x+y,-z
x-y,x,-z
x+2/3,y+1/3,z+1/3
-y+2/3,x-y+1/3,z+1/3
-x+y+2/3,-x+1/3,z+1/3
-x+2/3,-y+1/3,-z+1/3
y+2/3,-x+y+1/3,-z+1/3
x-y+2/3,x+1/3,-z+1/3
x+1/3,y+2/3,z+2/3
-y+1/3,x-y+2/3,z+2/3
-x+y+1/3,-x+2/3,z+2/3
-x+1/3,-y+2/3,-z+2/3
y+1/3,-x+y+2/3,-z+2/3
x-y+1/3,x+2/3,-z+2/3

loop_
_atom_site_label
_atom_site_type_symbol
_atom_site_fract_x
_atom_site_fract_y
_atom_site_fract_z
_atom_site_occupancy
_atom_site_U_iso_or_equiv
O2 O-2 -0.08087 0.1006 0.60534 1 0.0
O3 O-2 0.00743 0.31154 0.57661 1 0.0
O1 O-2 0.1471 -0.08713 0.71038 1 0.0
O4 O-2 0.16374 0.11629 0.88092 1 0.0
Yb1 Yb+3 0.66666 0.33333 0.07445 1 0.0
N1 N+5 -0.2183 -0.21412 0.62916 1 0.0
